data_2228471
loop_
_publ_author_name
'Smith, Philip A.'
'Stojanovic, Milorad'
'Sykora, Richard E.'

_publ_section_title
;
 <i>catena</i>-Poly[[[diaqua(nitrato-\k^2^<i>O</i>,<i>O</i>')(2,2':6',2''-terpyridine-\k^3^<i>N</i>,<i>N</i>',<i>N</i>'')ytterbium(III)]-\m-cyanido-\k^2^<i>N</i>:<i>C</i>-[dicyanidoplatinum(II)]-\m-cyanido-\k^2^<i>C</i>:<i>N</i>]
 acetonitrile monosolvate]
;
_journal_coeditor_code NC2203
_journal_issue 12
_journal_name_full 'Acta Crystallographica Section E'
_journal_page_first m1619
_journal_page_last m1620
_journal_paper_doi 10.1107/S1600536810047380
_journal_volume 66
_journal_year 2010
_chemical_formula_iupac '[Pt Yb (C N)4 (N O3) (C15 H11 N3) (H2 O)2], C2 H3 N'
_chemical_formula_moiety 'C19 H15 N8 O5 Pt Yb, C2 H3 N'
_chemical_formula_sum 'C21 H18 N9 O5 Pt Yb'
_chemical_formula_weight 844.57
_chemical_name_systematic
;
<i>catena</i>-Poly[[[diaqua(nitrato-\k^2^<i>O</i>,<i>O</i>')(2,2':6',2''-
terpyridine-\k^3^<i>N</i>,<i>N</i>',<i>N</i>'')ytterbium(III)]-\m-cyanido-
\k^2^<i>N</i>:<i>C</i>-[dicyanidoplatinum(II)]-\m-cyanido-
\k^2^<i>C</i>:<i>N</i>] acetonitrile monosolvate]
;
_space_group_IT_number 2
_symmetry_cell_setting triclinic
_symmetry_space_group_name_Hall '-P 1'
_symmetry_space_group_name_H-M 'P -1'
_atom_sites_solution_hydrogens geom
_atom_sites_solution_primary direct
_atom_sites_solution_secondary difmap
_audit_creation_method SHELXL-97
_cell_angle_alpha 79.083(3)
_cell_angle_beta 72.689(3)
_cell_angle_gamma 78.660(3)
_cell_formula_units_Z 2
_cell_length_a 9.0810(3)
_cell_length_b 10.1939(3)
_cell_length_c 14.4718(6)
_cell_measurement_reflns_used 8297
_cell_measurement_temperature 290(2)
_cell_measurement_theta_max 25.6241
_cell_measurement_theta_min 3.1208
_cell_volume 1241.70(8)
_computing_cell_refinement
;
<i>CrysAlis PRO</i> (Oxford Diffraction, 2010)
;
_computing_data_collection
;
<i>CrysAlis PRO</i> (Oxford Diffraction, 2010)
;
_computing_data_reduction
;
<i>CrysAlis PRO</i> (Oxford Diffraction, 2010)
;
_computing_molecular_graphics '<i>OLEX2</i> (Dolomanov <i>et al.</i>, 2009)'
_computing_publication_material '<i>publCIF</i> (Westrip, 2010)'
_computing_structure_refinement 'SHELXL97 (Sheldrick, 2008)'
_computing_structure_solution 'SHELXS97 (Sheldrick, 2008)'
_diffrn_ambient_temperature 290(2)
_diffrn_detector_area_resol_mean 16.0514
_diffrn_measured_fraction_theta_full 0.998
_diffrn_measured_fraction_theta_max 0.998
_diffrn_measurement_device_type 'Oxford Diffraction Xcalibur E'
_diffrn_measurement_method '\w scans'
_diffrn_radiation_monochromator graphite
_diffrn_radiation_source 'fine-focus sealed tube'
_diffrn_radiation_type MoK\a
_diffrn_radiation_wavelength 0.71073
_diffrn_reflns_av_R_equivalents 0.0229
_diffrn_reflns_av_sigmaI/netI 0.0295
_diffrn_reflns_limit_h_max 11
_diffrn_reflns_limit_h_min -7
_diffrn_reflns_limit_k_max 12
_diffrn_reflns_limit_k_min -12
_diffrn_reflns_limit_l_max 17
_diffrn_reflns_limit_l_min -16
_diffrn_reflns_number 9396
_diffrn_reflns_theta_full 25.68
_diffrn_reflns_theta_max 25.68
_diffrn_reflns_theta_min 3.13
_exptl_absorpt_coefficient_mu 9.421
_exptl_absorpt_correction_T_max 1.00
_exptl_absorpt_correction_T_min 0.24881
_exptl_absorpt_correction_type multi-scan
_exptl_absorpt_process_details
;
(<i>CrysAlis PRO</i>; Oxford Diffraction, 2010)
;
_exptl_crystal_colour colorless
_exptl_crystal_density_diffrn 2.259
_exptl_crystal_density_method 'not measured'
_exptl_crystal_description prism
_exptl_crystal_F_000 790
_exptl_crystal_size_max 0.49
_exptl_crystal_size_mid 0.31
_exptl_crystal_size_min 0.27
_refine_diff_density_max 1.730
_refine_diff_density_min -1.367
_refine_ls_extinction_coef 0.00308(18)
_refine_ls_extinction_expression Fc^*^=kFc[1+0.001xFc^2^\l^3^/sin(2\q)]^-1/4^
_refine_ls_extinction_method 'SHELXL97 (Sheldrick, 2008)'
_refine_ls_goodness_of_fit_ref 1.070
_refine_ls_hydrogen_treatment constr
_refine_ls_matrix_type full
_refine_ls_number_parameters 336
_refine_ls_number_reflns 4701
_refine_ls_number_restraints 0
_refine_ls_restrained_S_all 1.070
_refine_ls_R_factor_all 0.0286
_refine_ls_R_factor_gt 0.0235
_refine_ls_shift/su_max 0.001
_refine_ls_shift/su_mean 0.000
_refine_ls_structure_factor_coef Fsqd
_refine_ls_weighting_details 'calc w=1/[\s^2^(Fo^2^)+(0.0345P)^2^+0.0000P] where P=(Fo^2^+2Fc^2^)/3'
_refine_ls_weighting_scheme calc
_refine_ls_wR_factor_gt 0.0575
_refine_ls_wR_factor_ref 0.0587
_reflns_number_gt 4049
_reflns_number_total 4701
_reflns_threshold_expression >2\s(I)
_cod_data_source_file nc2203.cif
_cod_data_source_block I
_cod_database_code 2228471
_cod_database_fobs_code 2228471

loop_
_symmetry_equiv_pos_as_xyz
'x, y, z'
'-x, -y, -z'

loop_
_atom_site_type_symbol
_atom_site_label
_atom_site_fract_x
_atom_site_fract_y
_atom_site_fract_z
_atom_site_U_iso_or_equiv
_atom_site_adp_type
_atom_site_calc_flag
_atom_site_refinement_flags
_atom_site_occupancy
_atom_site_disorder_assembly
_atom_site_disorder_group
Yb Yb1 0.92271(2) 0.322575(18) 0.273932(13) 0.01623(8) Uani d . 1 . .
Pt Pt1 0.435115(18) 0.553063(17) 0.115578(12) 0.01752(7) Uani d . 1 . .
C C1 0.5961(5) 0.4697(5) 0.1840(3) 0.0208(10) Uani d . 1 . .
C C2 0.2881(5) 0.4280(5) 0.1947(3) 0.0222(10) Uani d . 1 . .
C C3 0.2702(5) 0.6376(5) 0.0495(3) 0.0222(10) Uani d . 1 . .
C C4 0.5788(6) 0.6826(5) 0.0358(4) 0.0262(11) Uani d . 1 . .
C C5 0.6801(6) 0.5675(5) 0.3990(4) 0.0290(12) Uani d . 1 . .
H H5 0.6560 0.5923 0.3394 0.035 Uiso calc R 1 . .
C C6 0.5988(6) 0.6420(5) 0.4742(4) 0.0347(13) Uani d . 1 . .
H H6 0.5235 0.7156 0.4647 0.042 Uiso calc R 1 . .
C C7 0.6317(7) 0.6050(6) 0.5630(4) 0.0413(15) Uani d . 1 . .
H H7 0.5789 0.6526 0.6150 0.050 Uiso calc R 1 . .
C C8 0.7439(6) 0.4963(6) 0.5732(4) 0.0349(13) Uani d . 1 . .
H H8 0.7667 0.4691 0.6332 0.042 Uiso calc R 1 . .
C C9 0.8235(5) 0.4269(5) 0.4960(3) 0.0222(11) Uani d . 1 . .
C C10 0.9491(5) 0.3122(5) 0.5027(3) 0.0236(11) Uani d . 1 . .
C C11 1.0075(6) 0.2769(6) 0.5838(4) 0.0337(13) Uani d . 1 . .
H H11 0.9669 0.3254 0.6364 0.040 Uiso calc R 1 . .
C C12 1.1257(7) 0.1696(6) 0.5862(4) 0.0387(14) Uani d . 1 . .
H H12 1.1661 0.1452 0.6401 0.046 Uiso calc R 1 . .
C C13 1.1823(6) 0.1004(5) 0.5088(4) 0.0338(13) Uani d . 1 . .
H H13 1.2636 0.0288 0.5086 0.041 Uiso calc R 1 . .
C C14 1.1188(5) 0.1363(5) 0.4292(4) 0.0230(11) Uani d . 1 . .
C C15 1.1671(5) 0.0578(5) 0.3465(4) 0.0243(11) Uani d . 1 . .
C C16 1.2804(6) -0.0557(5) 0.3421(5) 0.0390(14) Uani d . 1 . .
H H16 1.3341 -0.0816 0.3898 0.047 Uiso calc R 1 . .
C C17 1.3126(7) -0.1298(6) 0.2663(5) 0.0510(17) Uani d . 1 . .
H H17 1.3889 -0.2057 0.2621 0.061 Uiso calc R 1 . .
C C18 1.2322(8) -0.0915(6) 0.1978(5) 0.0464(16) Uani d . 1 . .
H H18 1.2510 -0.1417 0.1470 0.056 Uiso calc R 1 . .
C C19 1.1228(7) 0.0226(5) 0.2048(4) 0.0364(13) Uani d . 1 . .
H H19 1.0689 0.0495 0.1572 0.044 Uiso calc R 1 . .
C C20 0.7057(9) 0.9079(7) 0.1599(5) 0.0537(17) Uani d . 1 . .
C C21 0.6432(11) 1.0314(7) 0.1050(6) 0.076(3) Uani d . 1 . .
H H21A 0.7216 1.0895 0.0790 0.114 Uiso calc R 1 . .
H H21B 0.5537 1.0770 0.1478 0.114 Uiso calc R 1 . .
H H21C 0.6134 1.0085 0.0525 0.114 Uiso calc R 1 . .
N N1 0.6910(5) 0.4234(4) 0.2230(3) 0.0305(10) Uani d . 1 . .
N N2 0.1890(5) 0.3662(4) 0.2380(3) 0.0250(9) Uani d . 1 . .
N N3 0.1670(5) 0.6804(5) 0.0164(3) 0.0359(11) Uani d . 1 . .
N N4 0.6653(5) 0.7528(5) -0.0099(3) 0.0381(12) Uani d . 1 . .
N N5 0.7917(4) 0.4617(4) 0.4075(3) 0.0223(9) Uani d . 1 . .
N N6 1.0054(4) 0.2434(4) 0.4258(3) 0.0196(8) Uani d . 1 . .
N N7 1.0901(4) 0.0980(4) 0.2785(3) 0.0232(9) Uani d . 1 . .
N N8 0.6955(5) 0.1430(4) 0.3293(3) 0.0285(10) Uani d . 1 . .
N N9 0.7471(9) 0.8127(6) 0.2038(5) 0.0695(18) Uani d . 1 . .
O O1 0.7876(4) 0.1492(4) 0.2458(3) 0.0356(9) Uani d . 1 . .
O O2 0.7216(4) 0.2084(3) 0.3877(2) 0.0278(8) Uani d . 1 . .
O O3 0.5860(5) 0.0800(4) 0.3544(3) 0.0509(12) Uani d . 1 . .
O O4 0.9449(4) 0.5562(4) 0.2090(3) 0.0386(10) Uani d . 1 . .
H H4A 0.8668 0.6185 0.2186 0.058 Uiso d . 1 . .
H H4B 1.0057 0.5805 0.1537 0.058 Uiso d . 1 . .
O O5 1.0152(4) 0.3114(4) 0.1110(2) 0.0325(9) Uani d . 1 . .
H H5A 0.9568 0.3053 0.0762 0.049 Uiso d . 1 . .
H H5B 1.1114 0.2996 0.0806 0.049 Uiso d . 1 . .

loop_
_atom_site_aniso_label
_atom_site_aniso_U_11
_atom_site_aniso_U_22
_atom_site_aniso_U_33
_atom_site_aniso_U_12
_atom_site_aniso_U_13
_atom_site_aniso_U_23
Yb1 0.01534(11) 0.01848(12) 0.01563(12) -0.00102(8) -0.00609(8) -0.00271(8)
Pt1 0.01570(10) 0.01992(11) 0.01880(11) -0.00175(7) -0.00724(7) -0.00400(8)
C1 0.015(2) 0.027(3) 0.022(3) -0.0023(19) -0.009(2) -0.003(2)
C2 0.023(2) 0.024(3) 0.022(3) 0.002(2) -0.014(2) -0.003(2)
C3 0.025(2) 0.024(3) 0.020(3) -0.005(2) -0.009(2) -0.001(2)
C4 0.024(2) 0.031(3) 0.026(3) -0.001(2) -0.007(2) -0.012(2)
C5 0.031(3) 0.029(3) 0.028(3) -0.004(2) -0.008(2) -0.007(2)
C6 0.027(3) 0.027(3) 0.046(4) 0.001(2) -0.002(2) -0.016(3)
C7 0.042(3) 0.040(3) 0.037(3) -0.008(3) 0.009(3) -0.024(3)
C8 0.038(3) 0.043(3) 0.023(3) -0.010(3) 0.000(2) -0.011(2)
C9 0.024(2) 0.024(3) 0.020(3) -0.011(2) -0.004(2) -0.004(2)
C10 0.027(2) 0.024(3) 0.022(3) -0.009(2) -0.007(2) -0.001(2)
C11 0.046(3) 0.044(3) 0.016(3) -0.017(3) -0.012(2) -0.001(2)
C12 0.053(4) 0.042(3) 0.033(3) -0.016(3) -0.032(3) 0.010(3)
C13 0.038(3) 0.031(3) 0.037(3) -0.004(2) -0.023(3) 0.004(3)
C14 0.024(2) 0.019(2) 0.029(3) -0.0081(19) -0.013(2) 0.004(2)
C15 0.023(2) 0.017(2) 0.036(3) -0.0053(19) -0.013(2) -0.001(2)
C16 0.035(3) 0.030(3) 0.054(4) 0.007(2) -0.021(3) -0.006(3)
C17 0.037(3) 0.030(3) 0.077(5) 0.010(3) -0.008(3) -0.014(3)
C18 0.052(4) 0.032(3) 0.051(4) 0.002(3) -0.004(3) -0.019(3)
C19 0.047(3) 0.029(3) 0.032(3) 0.001(3) -0.009(3) -0.009(2)
C20 0.073(5) 0.045(4) 0.054(4) -0.009(4) -0.032(4) -0.011(3)
C21 0.126(7) 0.042(4) 0.077(6) -0.023(5) -0.060(5) 0.013(4)
N1 0.026(2) 0.038(3) 0.028(2) -0.005(2) -0.0088(19) -0.002(2)
N2 0.025(2) 0.029(2) 0.024(2) -0.0059(18) -0.0107(18) -0.0006(19)
N3 0.033(2) 0.049(3) 0.029(3) -0.002(2) -0.017(2) -0.003(2)
N4 0.036(3) 0.042(3) 0.037(3) -0.016(2) -0.003(2) -0.006(2)
N5 0.027(2) 0.020(2) 0.021(2) -0.0055(17) -0.0051(17) -0.0056(17)
N6 0.0231(19) 0.019(2) 0.018(2) -0.0045(16) -0.0079(16) -0.0003(16)
N7 0.024(2) 0.018(2) 0.029(2) 0.0002(16) -0.0091(18) -0.0072(17)
N8 0.023(2) 0.025(2) 0.038(3) -0.0027(18) -0.012(2) -0.001(2)
N9 0.110(5) 0.040(3) 0.065(4) 0.006(3) -0.046(4) -0.005(3)
O1 0.0312(19) 0.041(2) 0.038(2) -0.0078(17) -0.0063(18) -0.0178(18)
O2 0.0313(18) 0.0274(19) 0.0269(19) -0.0089(15) -0.0072(16) -0.0053(16)
O3 0.038(2) 0.054(3) 0.068(3) -0.029(2) -0.012(2) -0.008(2)
O4 0.0292(19) 0.025(2) 0.048(2) -0.0009(16) 0.0019(17) 0.0051(18)
O5 0.0223(17) 0.058(2) 0.0196(18) -0.0038(17) -0.0087(15) -0.0094(17)

loop_
_atom_type_symbol
_atom_type_description
_atom_type_scat_dispersion_real
_atom_type_scat_dispersion_imag
_atom_type_scat_source
C C 0.0033 0.0016 'International Tables Vol C Tables 4.2.6.8 and 6.1.1.4'
H H 0.0000 0.0000 'International Tables Vol C Tables 4.2.6.8 and 6.1.1.4'
N N 0.0061 0.0033 'International Tables Vol C Tables 4.2.6.8 and 6.1.1.4'
O O 0.0106 0.0060 'International Tables Vol C Tables 4.2.6.8 and 6.1.1.4'
Yb Yb -0.3850 5.5486 'International Tables Vol C Tables 4.2.6.8 and 6.1.1.4'
Pt Pt -1.7033 8.3905 'International Tables Vol C Tables 4.2.6.8 and 6.1.1.4'

loop_
_geom_angle_atom_site_label_1
_geom_angle_atom_site_label_2
_geom_angle_atom_site_label_3
_geom_angle_site_symmetry_1
_geom_angle_site_symmetry_3
_geom_angle
_geom_angle_publ_flag
O5 Yb1 O2 . . 126.83(12) ?
O5 Yb1 N1 . . 80.34(13) ?
O2 Yb1 N1 . . 75.96(13) ?
O5 Yb1 O4 . . 78.62(14) ?
O2 Yb1 O4 . . 134.27(12) ?
N1 Yb1 O4 . . 71.99(14) ?
O5 Yb1 N2 . 1_655 77.33(13) ?
O2 Yb1 N2 . 1_655 145.37(13) ?
N1 Yb1 N2 . 1_655 137.41(13) ?
O4 Yb1 N2 . 1_655 68.35(13) ?
O5 Yb1 N6 . . 139.51(12) ?
O2 Yb1 N6 . . 72.88(12) ?
N1 Yb1 N6 . . 139.64(14) ?
O4 Yb1 N6 . . 114.33(13) ?
N2 Yb1 N6 1_655 . 73.30(12) ?
O5 Yb1 N5 . . 148.52(13) ?
O2 Yb1 N5 . . 71.87(12) ?
N1 Yb1 N5 . . 80.97(14) ?
O4 Yb1 N5 . . 71.61(13) ?
N2 Yb1 N5 1_655 . 100.34(13) ?
N6 Yb1 N5 . . 65.42(13) ?
O5 Yb1 N7 . . 80.43(13) ?
O2 Yb1 N7 . . 85.64(12) ?
N1 Yb1 N7 . . 137.01(14) ?
O4 Yb1 N7 . . 139.58(12) ?
N2 Yb1 N7 1_655 . 73.55(13) ?
N6 Yb1 N7 . . 64.99(13) ?
N5 Yb1 N7 . . 129.60(13) ?
O5 Yb1 O1 . . 75.44(13) ?
O2 Yb1 O1 . . 51.64(12) ?
N1 Yb1 O1 . . 68.10(14) ?
O4 Yb1 O1 . . 135.18(13) ?
N2 Yb1 O1 1_655 . 137.30(13) ?
N6 Yb1 O1 . . 109.16(12) ?
N5 Yb1 O1 . . 119.84(12) ?
N7 Yb1 O1 . . 69.99(12) ?
O5 Yb1 N8 . . 100.82(13) ?
O2 Yb1 N8 . . 26.03(12) ?
N1 Yb1 N8 . . 68.10(13) ?
O4 Yb1 N8 . . 139.51(12) ?
N2 Yb1 N8 1_655 . 151.76(13) ?
N6 Yb1 N8 . . 92.51(12) ?
N5 Yb1 N8 . . 95.38(13) ?
N7 Yb1 N8 . . 78.34(12) ?
O1 Yb1 N8 . . 25.75(12) ?
C1 Pt1 C2 . . 92.89(18) ?
C1 Pt1 C3 . . 178.77(18) ?
C2 Pt1 C3 . . 86.46(19) ?
C1 Pt1 C4 . . 88.27(19) ?
C2 Pt1 C4 . . 178.60(18) ?
C3 Pt1 C4 . . 92.37(19) ?
N1 C1 Pt1 . . 178.7(4) ?
N2 C2 Pt1 . . 172.2(4) ?
N3 C3 Pt1 . . 174.7(4) ?
N4 C4 Pt1 . . 177.5(5) ?
N5 C5 C6 . . 123.6(5) ?
N5 C5 H5 . . 118.2 ?
C6 C5 H5 . . 118.2 ?
C7 C6 C5 . . 118.7(5) ?
C7 C6 H6 . . 120.7 ?
C5 C6 H6 . . 120.7 ?
C8 C7 C6 . . 118.5(5) ?
C8 C7 H7 . . 120.8 ?
C6 C7 H7 . . 120.8 ?
C7 C8 C9 . . 120.8(5) ?
C7 C8 H8 . . 119.6 ?
C9 C8 H8 . . 119.6 ?
N5 C9 C8 . . 121.5(5) ?
N5 C9 C10 . . 115.8(4) ?
C8 C9 C10 . . 122.7(5) ?
N6 C10 C11 . . 121.3(5) ?
N6 C10 C9 . . 116.7(4) ?
C11 C10 C9 . . 122.0(5) ?
C12 C11 C10 . . 119.8(5) ?
C12 C11 H11 . . 120.1 ?
C10 C11 H11 . . 120.1 ?
C13 C12 C11 . . 118.9(5) ?
C13 C12 H12 . . 120.6 ?
C11 C12 H12 . . 120.6 ?
C12 C13 C14 . . 120.0(5) ?
C12 C13 H13 . . 120.0 ?
C14 C13 H13 . . 120.0 ?
N6 C14 C13 . . 121.1(5) ?
N6 C14 C15 . . 116.5(4) ?
C13 C14 C15 . . 122.4(5) ?
N7 C15 C16 . . 121.6(5) ?
N7 C15 C14 . . 116.2(4) ?
C16 C15 C14 . . 122.2(5) ?
C17 C16 C15 . . 119.3(5) ?
C17 C16 H16 . . 120.4 ?
C15 C16 H16 . . 120.4 ?
C18 C17 C16 . . 119.6(5) ?
C18 C17 H17 . . 120.2 ?
C16 C17 H17 . . 120.2 ?
C17 C18 C19 . . 118.8(6) ?
C17 C18 H18 . . 120.6 ?
C19 C18 H18 . . 120.6 ?
N7 C19 C18 . . 122.6(6) ?
N7 C19 H19 . . 118.7 ?
C18 C19 H19 . . 118.7 ?
N9 C20 C21 . . 177.0(9) ?
C20 C21 H21A . . 109.5 ?
C20 C21 H21B . . 109.5 ?
H21A C21 H21B . . 109.5 ?
C20 C21 H21C . . 109.5 ?
H21A C21 H21C . . 109.5 ?
H21B C21 H21C . . 109.5 ?
C1 N1 Yb1 . . 169.0(4) ?
C2 N2 Yb1 . 1_455 150.9(3) ?
C5 N5 C9 . . 116.9(4) ?
C5 N5 Yb1 . . 122.4(3) ?
C9 N5 Yb1 . . 120.5(3) ?
C10 N6 C14 . . 118.8(4) ?
C10 N6 Yb1 . . 121.1(3) ?
C14 N6 Yb1 . . 119.9(3) ?
C15 N7 C19 . . 118.1(4) ?
C15 N7 Yb1 . . 120.0(3) ?
C19 N7 Yb1 . . 121.2(3) ?
O3 N8 O1 . . 123.2(5) ?
O3 N8 O2 . . 121.1(4) ?
O1 N8 O2 . . 115.7(4) ?
O3 N8 Yb1 . . 172.4(4) ?
O1 N8 Yb1 . . 60.4(2) ?
O2 N8 Yb1 . . 55.8(2) ?
N8 O1 Yb1 . . 93.9(3) ?
N8 O2 Yb1 . . 98.2(3) ?
Yb1 O4 H4A . . 122.0 ?
Yb1 O4 H4B . . 122.9 ?
H4A O4 H4B . . 106.8 ?
Yb1 O5 H5A . . 122.5 ?
Yb1 O5 H5B . . 124.3 ?
H5A O5 H5B . . 112.5 ?

loop_
_geom_bond_atom_site_label_1
_geom_bond_atom_site_label_2
_geom_bond_site_symmetry_2
_geom_bond_distance
_geom_bond_publ_flag
Yb1 O5 . 2.272(3) ?
Yb1 O2 . 2.392(3) ?
Yb1 N1 . 2.411(4) ?
Yb1 O4 . 2.413(3) ?
Yb1 N2 1_655 2.430(4) ?
Yb1 N6 . 2.473(4) ?
Yb1 N5 . 2.484(4) ?
Yb1 N7 . 2.488(4) ?
Yb1 O1 . 2.494(4) ?
Yb1 N8 . 2.863(4) ?
Pt1 C1 . 1.973(5) ?
Pt1 C2 . 1.981(5) ?
Pt1 C3 . 1.983(5) ?
Pt1 C4 . 1.996(5) ?
C1 N1 . 1.146(6) ?
C2 N2 . 1.156(6) ?
C3 N3 . 1.151(6) ?
C4 N4 . 1.140(6) ?
C5 N5 . 1.341(6) ?
C5 C6 . 1.386(7) ?
C5 H5 . 0.9300 ?
C6 C7 . 1.371(8) ?
C6 H6 . 0.9300 ?
C7 C8 . 1.368(8) ?
C7 H7 . 0.9300 ?
C8 C9 . 1.375(7) ?
C8 H8 . 0.9300 ?
C9 N5 . 1.363(6) ?
C9 C10 . 1.475(7) ?
C10 N6 . 1.345(6) ?
C10 C11 . 1.387(7) ?
C11 C12 . 1.377(8) ?
C11 H11 . 0.9300 ?
C12 C13 . 1.353(8) ?
C12 H12 . 0.9300 ?
C13 C14 . 1.394(7) ?
C13 H13 . 0.9300 ?
C14 N6 . 1.350(6) ?
C14 C15 . 1.476(7) ?
C15 N7 . 1.330(6) ?
C15 C16 . 1.387(7) ?
C16 C17 . 1.377(9) ?
C16 H16 . 0.9300 ?
C17 C18 . 1.356(9) ?
C17 H17 . 0.9300 ?
C18 C19 . 1.371(8) ?
C18 H18 . 0.9300 ?
C19 N7 . 1.360(7) ?
C19 H19 . 0.9300 ?
C20 N9 . 1.118(8) ?
C20 C21 . 1.465(9) ?
C21 H21A . 0.9600 ?
C21 H21B . 0.9600 ?
C21 H21C . 0.9600 ?
N2 Yb1 1_455 2.430(4) ?
N8 O3 . 1.217(5) ?
N8 O1 . 1.247(5) ?
N8 O2 . 1.269(5) ?
O4 H4A . 0.8500 ?
O4 H4B . 0.8500 ?
O5 H5A . 0.8499 ?
O5 H5B . 0.8500 ?

loop_
_geom_hbond_atom_site_label_D
_geom_hbond_atom_site_label_H
_geom_hbond_atom_site_label_A
_geom_hbond_site_symmetry_A
_geom_hbond_distance_DH
_geom_hbond_distance_HA
_geom_hbond_distance_DA
_geom_hbond_angle_DHA
O4 H4A N9 . 0.85 2.07 2.868(7) 156.5
O4 H4B N3 1_655 0.85 2.28 3.125(6) 169.6
O5 H5A N3 2_665 0.85 1.96 2.802(6) 170.4
O5 H5B N4 2_765 0.85 2.00 2.842(6) 172.7
